data_1542307
loop_
_publ_author_name
'Fox, J. C.'
'Gilligan, R. E.'
'Pitts, A. K.'
'Bennett, H. R.'
'Gaunt, M. J.'

_publ_section_title
;
 The total synthesis of K-252c (staurosporinone) via a sequential C--H
 functionalisation strategy
;
_journal_issue 4
_journal_name_full 'Chem. Sci.'
_journal_page_first 2706
_journal_paper_doi 10.1039/C5SC04399A
_journal_volume 7
_journal_year 2016
_chemical_formula_moiety 'C22 H18 N2 O3'
_chemical_formula_sum 'C22 H18 N2 O3'
_chemical_formula_weight 358.38
_space_group_crystal_system monoclinic
_space_group_IT_number 15
_space_group_name_Hall '-C 2yc'
_space_group_name_H-M_alt 'C 1 2/c 1'
_symmetry_space_group_name_Hall '-C 2yc'
_symmetry_space_group_name_H-M 'C 1 2/c 1'
_atom_sites_solution_hydrogens geom
_audit_creation_method SHELXL-2014/7
_audit_update_record
;
2015-10-15 deposited with the CCDC.
2016-01-12 downloaded from the CCDC.
;
_cell_angle_alpha 90
_cell_angle_beta 117.1240(10)
_cell_angle_gamma 90
_cell_formula_units_Z 8
_cell_length_a 23.4378(4)
_cell_length_b 11.3628(2)
_cell_length_c 14.9029(4)
_cell_measurement_reflns_used 7321
_cell_measurement_temperature 180(2)
_cell_measurement_theta_max 36.32
_cell_measurement_theta_min 1.02
_cell_volume 3532.43(13)
_computing_cell_refinement 'HKL Scalepack (Otwinowski & Minor, 1997)'
_computing_data_collection 'COLLECT (Nonius, 1999)'
_computing_data_reduction 'HKL Denzo and Scalepack (Otwinowski & Minor, 1997)'
_computing_molecular_graphics 'Mercury (Macrae et al., 2008)'
_computing_publication_material SHELXL
_computing_structure_refinement 'SHELXL (Sheldrick, 2015)'
_computing_structure_solution 'SHELXT (Sheldrick, 2015)'
_diffrn_ambient_temperature 180(2)
_diffrn_measured_fraction_theta_full 0.997
_diffrn_measured_fraction_theta_max 0.997
_diffrn_measurement_device_type 'Nonius KappaCCD'
_diffrn_measurement_method '\w and \f-scans'
_diffrn_radiation_type MoK\a
_diffrn_radiation_wavelength 0.71073
_diffrn_reflns_av_R_equivalents 0.0515
_diffrn_reflns_av_unetI/netI 0.0585
_diffrn_reflns_Laue_measured_fraction_full 0.997
_diffrn_reflns_Laue_measured_fraction_max 0.997
_diffrn_reflns_limit_h_max 29
_diffrn_reflns_limit_h_min -28
_diffrn_reflns_limit_k_max 14
_diffrn_reflns_limit_k_min -14
_diffrn_reflns_limit_l_max 18
_diffrn_reflns_limit_l_min -16
_diffrn_reflns_number 17114
_diffrn_reflns_point_group_measured_fraction_full 0.997
_diffrn_reflns_point_group_measured_fraction_max 0.997
_diffrn_reflns_theta_full 25.242
_diffrn_reflns_theta_max 26.370
_diffrn_reflns_theta_min 3.586
_diffrn_source 'fine-focus sealed tube'
_exptl_absorpt_coefficient_mu 0.091
_exptl_absorpt_correction_T_max 0.997
_exptl_absorpt_correction_T_min 0.894
_exptl_absorpt_correction_type multi-scan
_exptl_absorpt_process_details 'SORTAV (Blessing, 1995)'
_exptl_crystal_colour colourless
_exptl_crystal_density_diffrn 1.348
_exptl_crystal_description block
_exptl_crystal_F_000 1504
_exptl_crystal_recrystallization_method 'Re-crystallisation from solvent: Ethyl acetate/petroleum ether'
_exptl_crystal_size_max 0.160
_exptl_crystal_size_mid 0.140
_exptl_crystal_size_min 0.050
_refine_diff_density_max 0.209
_refine_diff_density_min -0.222
_refine_diff_density_rms 0.034
_refine_ls_extinction_method none
_refine_ls_goodness_of_fit_ref 0.964
_refine_ls_hydrogen_treatment constr
_refine_ls_matrix_type full
_refine_ls_number_parameters 246
_refine_ls_number_reflns 3612
_refine_ls_number_restraints 0
_refine_ls_restrained_S_all 0.964
_refine_ls_R_factor_all 0.0813
_refine_ls_R_factor_gt 0.0430
_refine_ls_shift/su_max 0.000
_refine_ls_shift/su_mean 0.000
_refine_ls_structure_factor_coef Fsqd
_refine_ls_weighting_details 'w=1/[\s^2^(Fo^2^)+(0.0633P)^2^] where P=(Fo^2^+2Fc^2^)/3'
_refine_ls_weighting_scheme calc
_refine_ls_wR_factor_gt 0.1031
_refine_ls_wR_factor_ref 0.1120
_reflns_Friedel_coverage 0.000
_reflns_number_gt 2209
_reflns_number_total 3612
_reflns_threshold_expression 'I > 2\s(I)'
_cod_data_source_file c5sc04399a2.cif
_cod_data_source_block mg1336
_cod_depositor_comments 'Adding full bibliography for 1542307.cif.'
_cod_database_code 1542307
_cambridge_user_name 'Andrew Pitts'
_cambridge_user_crsid akp40
_cambridge_supervisor_name 'Matthew Gaunt'
_cambridge_supervisor_crsid mjg32
_cambridge_crystallographer_name 'John Davies'
_cambridge_crystallographer_crsid jed2
_cambridge_sample_id hb110
_cambridge_data_id MG1336
_shelx_space_group_comment
;
The symmetry employed for this shelxl refinement is uniquely defined
by the following loop, which should always be used as a source of
symmetry information in preference to the above space-group names.
They are only intended as comments.
;
_shelx_estimated_absorpt_t_min 0.986
_shelx_estimated_absorpt_t_max 0.995

loop_
_space_group_symop_operation_xyz
'x, y, z'
'-x, y, -z+1/2'
'x+1/2, y+1/2, z'
'-x+1/2, y+1/2, -z+1/2'
'-x, -y, -z'
'x, -y, z-1/2'
'-x+1/2, -y+1/2, -z'
'x+1/2, -y+1/2, z-1/2'

loop_
_atom_site_label
_atom_site_type_symbol
_atom_site_fract_x
_atom_site_fract_y
_atom_site_fract_z
_atom_site_U_iso_or_equiv
_atom_site_adp_type
_atom_site_occupancy
_atom_site_site_symmetry_order
_atom_site_calc_flag
_atom_site_refinement_flags_posn
_atom_site_refinement_flags_adp
C1 C 0.37823(7) 0.41462(13) 0.20293(13) 0.0380(4) Uani 1 1 d . .
C2 C 0.37851(7) 0.29882(11) 0.17181(13) 0.0371(4) Uani 1 1 d . .
C3 C 0.41229(7) 0.26630(12) 0.11913(13) 0.0381(4) Uani 1 1 d . .
C4 C 0.44707(7) 0.35313(13) 0.09614(13) 0.0406(4) Uani 1 1 d . .
C5 C 0.44449(7) 0.46859(13) 0.12373(14) 0.0425(4) Uani 1 1 d . .
H5 H 0.4663 0.5279 0.1064 0.051 Uiso 1 1 calc R U
C6 C 0.41071(7) 0.49945(12) 0.17604(13) 0.0400(4) Uani 1 1 d . .
C7 C 0.48347(8) 0.32381(14) 0.03775(16) 0.0524(5) Uani 1 1 d . .
H7A H 0.4949 0.3967 0.0146 0.079 Uiso 1 1 calc R U
H7B H 0.4566 0.2751 -0.0206 0.079 Uiso 1 1 calc R U
H7C H 0.5226 0.2806 0.0813 0.079 Uiso 1 1 calc R U
N8 N 0.34771(6) 0.47016(10) 0.25547(11) 0.0409(4) Uani 1 1 d . .
C9 C 0.33396(7) 0.40927(14) 0.32580(14) 0.0440(4) Uani 1 1 d . .
C10 C 0.30067(8) 0.47259(15) 0.37667(15) 0.0509(5) Uani 1 1 d . .
H10A H 0.2607 0.5084 0.3248 0.061 Uiso 1 1 calc R U
H10B H 0.3286 0.5369 0.4187 0.061 Uiso 1 1 calc R U
C11 C 0.28450(10) 0.39158(17) 0.44240(16) 0.0638(5) Uani 1 1 d . .
H11A H 0.2640 0.4369 0.4757 0.096 Uiso 1 1 calc R U
H11B H 0.3239 0.3553 0.4935 0.096 Uiso 1 1 calc R U
H11C H 0.2552 0.3300 0.4006 0.096 Uiso 1 1 calc R U
O12 O 0.34984(6) 0.30753(10) 0.34342(11) 0.0631(4) Uani 1 1 d . .
C13 C 0.39879(7) 0.61299(12) 0.20890(13) 0.0401(4) Uani 1 1 d . .
C14 C 0.35898(7) 0.59472(13) 0.25436(13) 0.0414(4) Uani 1 1 d . .
C15 C 0.41670(8) 0.72589(13) 0.19634(15) 0.0494(5) Uani 1 1 d . .
H15 H 0.4434 0.7380 0.1647 0.059 Uiso 1 1 calc R U
C16 C 0.33627(9) 0.68931(14) 0.28715(15) 0.0525(5) Uani 1 1 d . .
H16 H 0.3084 0.6783 0.3169 0.063 Uiso 1 1 calc R U
C17 C 0.39507(9) 0.81983(14) 0.23044(15) 0.0558(5) Uani 1 1 d . .
H17 H 0.4073 0.8976 0.2233 0.067 Uiso 1 1 calc R U
C18 C 0.35577(9) 0.80092(14) 0.27488(15) 0.0555(5) Uani 1 1 d . .
H18 H 0.3414 0.8669 0.2981 0.067 Uiso 1 1 calc R U
C19 C 0.40775(7) 0.14443(12) 0.07826(13) 0.0385(4) Uani 1 1 d . .
C20 C 0.34951(8) 0.10203(14) 0.00590(14) 0.0479(5) Uani 1 1 d . .
H20 H 0.3120 0.1489 -0.0156 0.057 Uiso 1 1 calc R U
C21 C 0.46184(8) 0.07383(13) 0.10920(14) 0.0448(4) Uani 1 1 d . .
H21 H 0.5020 0.1012 0.1597 0.054 Uiso 1 1 calc R U
C22 C 0.34591(9) -0.00967(16) -0.03544(15) 0.0580(5) Uani 1 1 d . .
H22 H 0.3058 -0.0388 -0.0847 0.070 Uiso 1 1 calc R U
C23 C 0.45737(10) -0.03617(14) 0.06668(16) 0.0551(5) Uani 1 1 d . .
H23 H 0.4947 -0.0836 0.0877 0.066 Uiso 1 1 calc R U
C24 C 0.39971(10) -0.07743(16) -0.00549(16) 0.0592(5) Uani 1 1 d . .
H24 H 0.3971 -0.1529 -0.0346 0.071 Uiso 1 1 calc R U
N25 N 0.33811(7) 0.20787(11) 0.18436(12) 0.0443(4) Uani 1 1 d . .
O26 O 0.36285(6) 0.11729(9) 0.22888(10) 0.0547(4) Uani 1 1 d . .
O27 O 0.28031(6) 0.22810(10) 0.14427(11) 0.0620(4) Uani 1 1 d . .

loop_
_atom_site_aniso_label
_atom_site_aniso_U_11
_atom_site_aniso_U_22
_atom_site_aniso_U_33
_atom_site_aniso_U_23
_atom_site_aniso_U_13
_atom_site_aniso_U_12
C1 0.0362(8) 0.0382(9) 0.0437(11) 0.0050(7) 0.0219(8) 0.0077(7)
C2 0.0357(8) 0.0327(8) 0.0472(12) 0.0062(7) 0.0227(8) 0.0035(6)
C3 0.0360(8) 0.0349(8) 0.0451(11) 0.0037(7) 0.0198(8) 0.0053(6)
C4 0.0399(9) 0.0405(9) 0.0478(12) -0.0008(8) 0.0256(8) 0.0002(7)
C5 0.0454(9) 0.0373(9) 0.0517(12) 0.0004(8) 0.0281(9) -0.0046(7)
C6 0.0397(8) 0.0384(8) 0.0440(11) 0.0010(8) 0.0210(8) 0.0022(7)
C7 0.0615(11) 0.0455(9) 0.0682(15) -0.0036(9) 0.0452(11) -0.0049(8)
N8 0.0465(8) 0.0376(7) 0.0474(10) 0.0040(6) 0.0291(7) 0.0084(6)
C9 0.0450(9) 0.0459(10) 0.0460(12) 0.0060(8) 0.0250(9) 0.0086(8)
C10 0.0515(10) 0.0577(10) 0.0489(12) 0.0001(9) 0.0276(10) 0.0091(8)
C11 0.0706(12) 0.0788(13) 0.0577(14) 0.0017(11) 0.0430(11) 0.0026(10)
O12 0.0845(9) 0.0519(7) 0.0772(11) 0.0226(7) 0.0581(8) 0.0242(6)
C13 0.0432(9) 0.0365(8) 0.0416(11) -0.0004(7) 0.0201(8) 0.0032(7)
C14 0.0452(9) 0.0352(9) 0.0437(11) 0.0012(7) 0.0202(9) 0.0066(7)
C15 0.0537(10) 0.0401(9) 0.0548(13) -0.0044(8) 0.0251(9) -0.0034(8)
C16 0.0615(11) 0.0463(10) 0.0568(14) 0.0012(8) 0.0331(10) 0.0122(8)
C17 0.0684(12) 0.0381(9) 0.0590(14) -0.0048(9) 0.0273(11) -0.0009(8)
C18 0.0717(12) 0.0381(10) 0.0569(14) -0.0034(8) 0.0295(11) 0.0105(8)
C19 0.0435(9) 0.0367(8) 0.0424(11) 0.0024(7) 0.0257(9) 0.0012(7)
C20 0.0501(10) 0.0449(10) 0.0511(13) 0.0047(8) 0.0253(10) -0.0001(8)
C21 0.0521(10) 0.0413(9) 0.0490(12) 0.0026(8) 0.0300(9) 0.0061(8)
C22 0.0721(12) 0.0557(11) 0.0477(13) -0.0050(9) 0.0286(10) -0.0189(10)
C23 0.0748(13) 0.0415(10) 0.0635(14) 0.0061(9) 0.0441(12) 0.0130(9)
C24 0.0937(15) 0.0402(10) 0.0610(14) -0.0064(9) 0.0502(13) -0.0032(10)
N25 0.0492(9) 0.0376(8) 0.0583(11) 0.0054(7) 0.0350(8) 0.0050(6)
O26 0.0725(8) 0.0359(6) 0.0734(10) 0.0135(6) 0.0487(7) 0.0110(6)
O27 0.0438(7) 0.0625(8) 0.0880(11) 0.0142(7) 0.0373(7) 0.0029(6)

loop_
_atom_type_symbol
_atom_type_description
_atom_type_scat_dispersion_real
_atom_type_scat_dispersion_imag
_atom_type_scat_source
C C 0.0033 0.0016 'International Tables Vol C Tables 4.2.6.8 and 6.1.1.4'
H H 0.0000 0.0000 'International Tables Vol C Tables 4.2.6.8 and 6.1.1.4'
N N 0.0061 0.0033 'International Tables Vol C Tables 4.2.6.8 and 6.1.1.4'
O O 0.0106 0.0060 'International Tables Vol C Tables 4.2.6.8 and 6.1.1.4'

loop_
_geom_angle_atom_site_label_1
_geom_angle_atom_site_label_2
_geom_angle_atom_site_label_3
_geom_angle
C6 C1 C2 118.02(14)
C6 C1 N8 109.14(12)
C2 C1 N8 132.75(14)
C3 C2 C1 121.75(13)
C3 C2 N25 116.69(13)
C1 C2 N25 121.30(13)
C2 C3 C4 119.21(13)
C2 C3 C19 121.37(13)
C4 C3 C19 119.18(14)
C5 C4 C3 118.68(14)
C5 C4 C7 119.58(14)
C3 C4 C7 121.65(13)
C4 C5 C6 121.35(14)
C4 C5 H5 119.3
C6 C5 H5 119.3
C5 C6 C1 120.88(14)
C5 C6 C13 131.44(14)
C1 C6 C13 107.64(14)
C4 C7 H7A 109.5
C4 C7 H7B 109.5
H7A C7 H7B 109.5
C4 C7 H7C 109.5
H7A C7 H7C 109.5
H7B C7 H7C 109.5
C9 N8 C1 122.19(12)
C9 N8 C14 126.54(14)
C1 N8 C14 106.72(12)
O12 C9 N8 118.66(15)
O12 C9 C10 122.06(16)
N8 C9 C10 119.28(13)
C9 C10 C11 112.20(14)
C9 C10 H10A 109.2
C11 C10 H10A 109.2
C9 C10 H10B 109.2
C11 C10 H10B 109.2
H10A C10 H10B 107.9
C10 C11 H11A 109.5
C10 C11 H11B 109.5
H11A C11 H11B 109.5
C10 C11 H11C 109.5
H11A C11 H11C 109.5
H11B C11 H11C 109.5
C15 C13 C14 120.85(14)
C15 C13 C6 131.23(16)
C14 C13 C6 107.79(13)
C16 C14 C13 120.38(15)
C16 C14 N8 131.05(15)
C13 C14 N8 108.55(13)
C17 C15 C13 118.84(17)
C17 C15 H15 120.6
C13 C15 H15 120.6
C14 C16 C18 117.41(17)
C14 C16 H16 121.3
C18 C16 H16 121.3
C15 C17 C18 119.86(16)
C15 C17 H17 120.1
C18 C17 H17 120.1
C17 C18 C16 122.65(16)
C17 C18 H18 118.7
C16 C18 H18 118.7
C20 C19 C21 118.95(14)
C20 C19 C3 120.07(13)
C21 C19 C3 120.94(14)
C19 C20 C22 119.99(15)
C19 C20 H20 120.0
C22 C20 H20 120.0
C23 C21 C19 120.17(17)
C23 C21 H21 119.9
C19 C21 H21 119.9
C24 C22 C20 120.44(17)
C24 C22 H22 119.8
C20 C22 H22 119.8
C24 C23 C21 120.68(16)
C24 C23 H23 119.7
C21 C23 H23 119.7
C22 C24 C23 119.76(17)
C22 C24 H24 120.1
C23 C24 H24 120.1
O26 N25 O27 124.65(13)
O26 N25 C2 119.27(12)
O27 N25 C2 116.00(12)

loop_
_geom_bond_atom_site_label_1
_geom_bond_atom_site_label_2
_geom_bond_distance
C1 C6 1.395(2)
C1 C2 1.396(2)
C1 N8 1.426(2)
C2 C3 1.395(2)
C2 N25 1.4700(18)
C3 C4 1.418(2)
C3 C19 1.497(2)
C4 C5 1.384(2)
C4 C7 1.508(2)
C5 C6 1.386(2)
C5 H5 0.9500
C6 C13 1.452(2)
C7 H7A 0.9800
C7 H7B 0.9800
C7 H7C 0.9800
N8 C9 1.410(2)
N8 C14 1.4413(18)
C9 O12 1.2062(18)
C9 C10 1.497(2)
C10 C11 1.513(2)
C10 H10A 0.9900
C10 H10B 0.9900
C11 H11A 0.9800
C11 H11B 0.9800
C11 H11C 0.9800
C13 C15 1.389(2)
C13 C14 1.396(2)
C14 C16 1.384(2)
C15 C17 1.375(2)
C15 H15 0.9500
C16 C18 1.388(2)
C16 H16 0.9500
C17 C18 1.375(3)
C17 H17 0.9500
C18 H18 0.9500
C19 C20 1.384(2)
C19 C21 1.390(2)
C20 C22 1.396(2)
C20 H20 0.9500
C21 C23 1.384(2)
C21 H21 0.9500
C22 C24 1.367(3)
C22 H22 0.9500
C23 C24 1.370(3)
C23 H23 0.9500
C24 H24 0.9500
N25 O26 1.2186(15)
N25 O27 1.2276(16)

loop_
_geom_torsion_atom_site_label_1
_geom_torsion_atom_site_label_2
_geom_torsion_atom_site_label_3
_geom_torsion_atom_site_label_4
_geom_torsion
C6 C1 C2 C3 2.8(2)
N8 C1 C2 C3 179.08(16)
C6 C1 C2 N25 -171.18(14)
N8 C1 C2 N25 5.1(3)
C1 C2 C3 C4 -0.3(2)
N25 C2 C3 C4 173.92(14)
C1 C2 C3 C19 -174.61(15)
N25 C2 C3 C19 -0.4(2)
C2 C3 C4 C5 -2.3(2)
C19 C3 C4 C5 172.19(15)
C2 C3 C4 C7 -178.84(15)
C19 C3 C4 C7 -4.4(2)
C3 C4 C5 C6 2.3(2)
C7 C4 C5 C6 178.97(16)
C4 C5 C6 C1 0.2(3)
C4 C5 C6 C13 -176.97(17)
C2 C1 C6 C5 -2.7(2)
N8 C1 C6 C5 -179.87(14)
C2 C1 C6 C13 175.05(14)
N8 C1 C6 C13 -2.10(18)
C6 C1 N8 C9 -153.74(15)
C2 C1 N8 C9 29.7(3)
C6 C1 N8 C14 3.75(16)
C2 C1 N8 C14 -172.82(17)
C1 N8 C9 O12 1.6(2)
C14 N8 C9 O12 -151.27(16)
C1 N8 C9 C10 -178.83(14)
C14 N8 C9 C10 28.3(2)
O12 C9 C10 C11 -5.5(2)
N8 C9 C10 C11 174.92(15)
C5 C6 C13 C15 1.3(3)
C1 C6 C13 C15 -176.11(17)
C5 C6 C13 C14 177.02(17)
C1 C6 C13 C14 -0.42(18)
C15 C13 C14 C16 0.5(3)
C6 C13 C14 C16 -175.77(15)
C15 C13 C14 N8 178.97(15)
C6 C13 C14 N8 2.75(18)
C9 N8 C14 C16 -29.5(3)
C1 N8 C14 C16 174.31(18)
C9 N8 C14 C13 152.22(15)
C1 N8 C14 C13 -4.00(17)
C14 C13 C15 C17 0.7(3)
C6 C13 C15 C17 175.88(17)
C13 C14 C16 C18 -1.4(3)
N8 C14 C16 C18 -179.50(17)
C13 C15 C17 C18 -0.8(3)
C15 C17 C18 C16 -0.1(3)
C14 C16 C18 C17 1.2(3)
C2 C3 C19 C20 62.5(2)
C4 C3 C19 C20 -111.84(17)
C2 C3 C19 C21 -119.86(17)
C4 C3 C19 C21 65.8(2)
C21 C19 C20 C22 -0.6(3)
C3 C19 C20 C22 177.12(16)
C20 C19 C21 C23 1.1(3)
C3 C19 C21 C23 -176.55(16)
C19 C20 C22 C24 -0.5(3)
C19 C21 C23 C24 -0.6(3)
C20 C22 C24 C23 1.0(3)
C21 C23 C24 C22 -0.4(3)
C3 C2 N25 O26 60.1(2)
C1 C2 N25 O26 -125.64(17)
C3 C2 N25 O27 -116.82(16)
C1 C2 N25 O27 57.4(2)
